data_1568329
loop_
_publ_author_name
'Stroek, Wowa'
'Hoareau, Lilian'
'Albrecht, Martin'

_publ_section_title
;
 From the bottle: simple iron salts for the efficient synthesis of
 pyrrolidines <i>via</i> catalytic C-H bond amination.
;
_journal_issue 4
_journal_name_full 'Catalysis science &amp; technology'
_journal_page_first 958
_journal_page_last 962
_journal_paper_doi 10.1039/d2cy02065c
_journal_volume 13
_journal_year 2023
_chemical_formula_moiety 'Br, C12 H18 N'
_chemical_formula_sum 'C12 H18 Br N'
_chemical_formula_weight 256.18
_space_group_crystal_system monoclinic
_space_group_IT_number 14
_space_group_name_Hall '-P 2ybc'
_space_group_name_H-M_alt 'P 1 21/c 1'
_atom_sites_solution_hydrogens geom
_atom_sites_solution_primary iterative
_audit_creation_date 2022-01-21
_audit_creation_method
;
Olex2 1.3
(compiled 2020.11.12 svn.r5f609507 for OlexSys, GUI svn.r6408)
;
_audit_update_record
;
2022-09-21 deposited with the CCDC.	2023-01-24 downloaded from the CCDC.
;
_cell_angle_alpha 90
_cell_angle_beta 102.4950(10)
_cell_angle_gamma 90
_cell_formula_units_Z 4
_cell_length_a 8.16550(10)
_cell_length_b 10.60420(10)
_cell_length_c 14.47160(10)
_cell_measurement_reflns_used 19746
_cell_measurement_temperature 249.97(10)
_cell_measurement_theta_max 78.8490
_cell_measurement_theta_min 3.1110
_cell_volume 1223.40(2)
_computing_cell_refinement 'CrysAlisPro 1.171.41.105a (Rigaku OD, 2021)'
_computing_data_collection 'CrysAlisPro 1.171.41.105a (Rigaku OD, 2021)'
_computing_data_reduction 'CrysAlisPro 1.171.41.105a (Rigaku OD, 2021)'
_computing_molecular_graphics 'Olex2 1.3 (Dolomanov et al., 2009)'
_computing_publication_material 'Olex2 1.3 (Dolomanov et al., 2009)'
_computing_structure_refinement 'SHELXL 2018/3 (Sheldrick, 2015)'
_computing_structure_solution 'olex2.solve 1.3 (Bourhis et al., 2015)'
_diffrn_ambient_environment N~2~
_diffrn_ambient_temperature 249.97(10)
_diffrn_detector 'Hybrid Pixel Array Detector'
_diffrn_detector_area_resol_mean 10.0000
_diffrn_detector_type HyPix
_diffrn_measured_fraction_theta_full 1.000
_diffrn_measured_fraction_theta_max 1.000
_diffrn_measurement_details
;
List of Runs (angles in degrees, time in seconds):

  # Type    Start    End  Width  t~exp~   \w     \q     \k     \f   Frames
#--------------------------------------------------------------------------
  1  \w    -61.00  -3.00   0.50    0.20    --  -23.00 112.00-105.00  116
  2  \w     41.00 108.00   0.50    0.66    --  111.50-112.00 161.00  134
  3  \w    -37.00  49.00   0.50    0.20    --  -23.00  61.00   0.00  172
  4  \w    -28.00  50.00   0.50    0.20    --  -23.00  15.00 150.00  156
  5  \w    -94.00 -10.00   0.50    0.20    --  -23.00 -57.00 150.00  168
  6  \w    -21.00  62.00   0.50    0.20    --   49.64 -57.00 120.00  166
  7  \w    -23.00  23.00   0.50    0.20    --   49.64 -19.00-120.00   92
  8  \w     25.00  88.00   0.50    0.20    --   49.64-112.00 161.00  126
  9  \w     42.00 121.00   0.50    0.20    --   49.64  38.00 -90.00  158
 10  \w    -23.00  23.00   0.50    0.20    --   49.64 -19.00 -30.00   92
 11  \w     41.00 105.00   0.50    0.66    --  111.50 -94.00   0.00  128
 12  \w     41.00 102.00   0.50    0.66    --  111.50 -77.00 150.00  122
 13  \w     41.00 105.00   0.50    0.66    --  111.50 -94.00 -90.00  128
 14  \w     41.00  68.00   0.50    0.66    --  111.50 -61.00  60.00   54
 15  \w    102.00 177.00   0.50    0.66    --  111.50  45.00   0.00  150
 16  \w     97.00 177.00   0.50    0.66    --  111.50  61.00-120.00  160
 17  \w     41.00 160.00   0.50    0.66    --  111.50   0.00-120.00  238
 18  \w     41.00 102.00   0.50    0.66    --  111.50 -77.00  30.00  122
 19  \w     41.00  68.00   0.50    0.66    --  111.50 -61.00-150.00   54
 20  \w    104.00 177.00   0.50    0.66    --  111.50  15.00 -60.00  146
 21  \w     41.00  68.00   0.50    0.66    --  111.50 -61.00  90.00   54
 22  \w     41.00  68.00   0.50    0.66    --  111.50 -61.00 150.00   54
 23  \w     41.00 105.00   0.50    0.66    --  111.50 -94.00 150.00  128
 24  \w     41.00  68.00   0.50    0.66    --  111.50 -61.00 -30.00   54
 25  \w     41.00 105.00   0.50    0.66    --  111.50 -94.00-120.00  128
 26  \w     41.00 105.00   0.50    0.66    --  111.50 -94.00 -30.00  128
 27  \w     41.00 102.00   0.50    0.66    --  111.50 -77.00  60.00  122
 28  \w    104.00 177.00   0.50    0.66    --  111.50  15.00 120.00  146
 29  \w     41.00 107.00   0.50    0.66    --  111.50-104.00 -17.64  132
 30  \w     41.00  68.00   0.50    0.66    --  111.50 -61.00-180.00   54
 31  \w     41.00 105.00   0.50    0.66    --  111.50 -94.00-180.00  128
 32  \w    104.00 177.00   0.50    0.66    --  111.50  15.00  90.00  146
 33  \w     41.00  68.00   0.50    0.66    --  111.50 -61.00   0.00   54
 34  \w    102.00 177.00   0.50    0.66    --  111.50  45.00 -90.00  150
 35  \w     97.00 177.00   0.50    0.66    --  111.50  61.00 -30.00  160
 36  \w     41.00 105.00   0.50    0.66    --  111.50 -94.00  30.00  128
 37  \w     91.00 177.00   0.50    0.66    --  111.50  77.00-180.00  172
 38  \w     91.00 177.00   0.50    0.66    --  111.50  77.00  30.00  172
 39  \w     41.00 102.00   0.50    0.66    --  111.50 -77.00  90.00  122
 40  \w     29.00 122.00   0.50    0.20    --   49.64  77.00 -60.00  186
 41  \w     29.00 122.00   0.50    0.20    --   49.64  77.00 120.00  186
 42  \w     29.00 122.00   0.50    0.20    --   49.64  77.00-180.00  186
 43  \w     29.00 122.00   0.50    0.20    --   49.64  77.00   0.00  186
 44  \w     29.00 122.00   0.50    0.20    --   49.64  77.00-120.00  186
 45  \w     29.00 122.00   0.50    0.20    --   49.64  77.00  30.00  186
;
_diffrn_measurement_device 'four-circle diffractometer'
_diffrn_measurement_device_type 'XtaLAB Synergy, Dualflex, HyPix'
_diffrn_measurement_method '\w scans'
_diffrn_orient_matrix_type 'CrysAlisPro convention (1999,Acta A55,543-557)'
_diffrn_orient_matrix_UB_11 -0.0803472000
_diffrn_orient_matrix_UB_12 -0.0632178000
_diffrn_orient_matrix_UB_13 -0.0948486000
_diffrn_orient_matrix_UB_21 -0.0052106000
_diffrn_orient_matrix_UB_22 0.1283713000
_diffrn_orient_matrix_UB_23 -0.0503515000
_diffrn_orient_matrix_UB_31 0.1756817000
_diffrn_orient_matrix_UB_32 -0.0249878000
_diffrn_orient_matrix_UB_33 -0.0189397000
_diffrn_radiation_monochromator mirror
_diffrn_radiation_probe x-ray
_diffrn_radiation_type 'Cu K\a'
_diffrn_radiation_wavelength 1.54184
_diffrn_reflns_av_R_equivalents 0.0282
_diffrn_reflns_av_unetI/netI 0.0099
_diffrn_reflns_Laue_measured_fraction_full 1.000
_diffrn_reflns_Laue_measured_fraction_max 1.000
_diffrn_reflns_limit_h_max 9
_diffrn_reflns_limit_h_min -8
_diffrn_reflns_limit_k_max 12
_diffrn_reflns_limit_k_min -12
_diffrn_reflns_limit_l_max 17
_diffrn_reflns_limit_l_min -17
_diffrn_reflns_number 23375
_diffrn_reflns_point_group_measured_fraction_full 1.000
_diffrn_reflns_point_group_measured_fraction_max 1.000
_diffrn_reflns_theta_full 67.684
_diffrn_reflns_theta_max 69.122
_diffrn_reflns_theta_min 5.215
_diffrn_source 'micro-focus sealed X-ray tube'
_diffrn_source_type 'PhotonJet (Cu) X-ray Source'
_exptl_absorpt_coefficient_mu 4.271
_exptl_absorpt_correction_T_max 1.00000
_exptl_absorpt_correction_T_min 0.72407
_exptl_absorpt_correction_type multi-scan
_exptl_absorpt_process_details
;
CrysAlisPro 1.171.41.105a (Rigaku Oxford Diffraction, 2021)
Empirical absorption correction using spherical harmonics,
implemented in SCALE3 ABSPACK scaling algorithm.
;
_exptl_crystal_colour brown
_exptl_crystal_colour_primary brown
_exptl_crystal_density_diffrn 1.391
_exptl_crystal_description block
_exptl_crystal_F_000 528
_exptl_crystal_size_max 0.229
_exptl_crystal_size_mid 0.204
_exptl_crystal_size_min 0.161
_refine_diff_density_max 1.168
_refine_diff_density_min -0.635
_refine_diff_density_rms 0.063
_refine_ls_extinction_method none
_refine_ls_goodness_of_fit_ref 1.077
_refine_ls_hydrogen_treatment constr
_refine_ls_matrix_type full
_refine_ls_number_parameters 129
_refine_ls_number_reflns 2285
_refine_ls_number_restraints 12
_refine_ls_restrained_S_all 1.116
_refine_ls_R_factor_all 0.0428
_refine_ls_R_factor_gt 0.0425
_refine_ls_shift/su_max 0.001
_refine_ls_shift/su_mean 0.000
_refine_ls_structure_factor_coef Fsqd
_refine_ls_weighting_details 'w=1/[\s^2^(Fo^2^)+(0.0493P)^2^+1.6441P] where P=(Fo^2^+2Fc^2^)/3'
_refine_ls_weighting_scheme calc
_refine_ls_wR_factor_gt 0.1090
_refine_ls_wR_factor_ref 0.1092
_reflns_Friedel_coverage 0.000
_reflns_number_gt 2264
_reflns_number_total 2285
_reflns_threshold_expression 'I > 2\s(I)'
_cod_data_source_file d2cy02065c2.cif
_cod_data_source_block 1bHBr
_cod_depositor_comments 'Adding full bibliography for 1568329.cif.'
_cod_database_code 1568329
_shelx_shelxl_version_number 2018/3
_chemical_oxdiff_formula C12NBrH19
_shelx_space_group_comment
;
The symmetry employed for this shelxl refinement is uniquely defined
by the following loop, which should always be used as a source of
symmetry information in preference to the above space-group names.
They are only intended as comments.
;
_shelx_estimated_absorpt_t_max 0.546
_shelx_estimated_absorpt_t_min 0.441
_reflns_odcompleteness_completeness 99.81
_reflns_odcompleteness_iscentric 1
_reflns_odcompleteness_theta 74.33
_olex2_refinement_description
;
1. Fixed Uiso
 At 1.2 times of:
  All C(H) groups, All C(H,H) groups, All N(H,H) groups
 At 1.5 times of:
  All C(H,H,H) groups
2. Uiso/Uaniso restraints and constraints
Uanis(C2) \\sim Ueq: with sigma of 0.01 and sigma for terminal atoms of 0.2
Uanis(C2) \\sim Ueq, Uanis(C8) \\sim Ueq: with sigma of 0.009 and sigma for
terminal atoms of 0.01
Uanis(C8) \\sim Ueq, Uanis(C2) \\sim Ueq: with sigma of 0.005 and sigma for
terminal atoms of 0.005
Uanis(C8) \\sim Ueq: with sigma of 0.003 and sigma for terminal atoms of 0.003
3.a Ternary CH refined with riding coordinates:
 C7(H7)
3.b Secondary CH2 refined with riding coordinates:
 N1(H1A,H1B), C9(H9A,H9B), C8(H8A,H8B)
3.c Aromatic/amide H refined with riding coordinates:
 C5(H5), C1(H1), C4(H4), C3(H3), C2(H2)
3.d Idealised Me refined as rotating group:
 C12(H12A,H12B,H12C), C11(H11A,H11B,H11C)
;
_olex2_submission_special_instructions 'No special instructions were received'
_oxdiff_exptl_absorpt_empirical_details
;
Empirical correction (ABSPACK) includes:
- Absorption correction using spherical harmonics
- Frame scaling
;
_oxdiff_exptl_absorpt_empirical_full_max 1.630
_oxdiff_exptl_absorpt_empirical_full_min 0.816

loop_
_space_group_symop_operation_xyz
'x, y, z'
'-x, y+1/2, -z+1/2'
'-x, -y, -z'
'x, -y-1/2, z-1/2'

loop_
_atom_site_label
_atom_site_type_symbol
_atom_site_fract_x
_atom_site_fract_y
_atom_site_fract_z
_atom_site_U_iso_or_equiv
_atom_site_adp_type
_atom_site_occupancy
_atom_site_site_symmetry_order
_atom_site_calc_flag
_atom_site_refinement_flags_posn
_atom_site_refinement_flags_adp
_atom_site_refinement_flags_occupancy
_atom_site_disorder_assembly
_atom_site_disorder_group
Br1 Br 0.70166(5) 0.41864(4) 0.38472(2) 0.06248(18) Uani 1 1 d . . . . .
C6 C 0.7923(4) 0.7051(3) 0.6158(2) 0.0464(7) Uani 1 1 d . . . . .
N1 N 0.6903(3) 0.4821(2) 0.60499(17) 0.0416(5) Uani 1 1 d . . . . .
H1A H 0.702658 0.463556 0.546193 0.050 Uiso 1 1 calc R U . . .
H1B H 0.588181 0.516353 0.601075 0.050 Uiso 1 1 calc R U . . .
C7 C 0.8252(4) 0.5718(3) 0.6526(3) 0.0531(8) Uani 1 1 d . . . . .
H7 H 0.932263 0.543552 0.637863 0.064 Uiso 1 1 calc R U . . .
C5 C 0.8725(4) 0.7446(3) 0.5466(2) 0.0531(8) Uani 1 1 d . . . . .
H5 H 0.943419 0.688698 0.523375 0.064 Uiso 1 1 calc R U . . .
C1 C 0.6881(6) 0.7892(4) 0.6466(3) 0.0785(13) Uani 1 1 d . . . . .
H1 H 0.629996 0.764046 0.692954 0.094 Uiso 1 1 calc R U . . .
C4 C 0.8499(5) 0.8660(4) 0.5108(3) 0.0624(9) Uani 1 1 d . . . . .
H4 H 0.905645 0.891855 0.463516 0.075 Uiso 1 1 calc R U . . .
C3 C 0.7478(6) 0.9480(4) 0.5434(3) 0.0700(11) Uani 1 1 d . . . . .
H3 H 0.733107 1.030583 0.519445 0.084 Uiso 1 1 calc R U . . .
C2 C 0.6674(7) 0.9091(4) 0.6111(4) 0.0887(14) Uani 1 1 d . U . . .
H2 H 0.596424 0.965321 0.633952 0.106 Uiso 1 1 calc R U . . .
C10 C 0.7106(4) 0.3643(3) 0.6662(2) 0.0490(7) Uani 1 1 d . . . . .
C9 C 0.7380(6) 0.4250(4) 0.7636(3) 0.0673(10) Uani 1 1 d . . . . .
H9A H 0.630225 0.443438 0.780108 0.081 Uiso 1 1 calc R U . . .
H9B H 0.802325 0.368619 0.811806 0.081 Uiso 1 1 calc R U . . .
C12 C 0.5537(5) 0.2844(4) 0.6393(3) 0.0638(9) Uani 1 1 d . . . . .
H12A H 0.539945 0.256570 0.574244 0.096 Uiso 1 1 calc R U . . .
H12B H 0.456977 0.333907 0.645848 0.096 Uiso 1 1 calc R U . . .
H12C H 0.563768 0.211503 0.680679 0.096 Uiso 1 1 calc R U . . .
C8 C 0.8341(6) 0.5452(4) 0.7577(3) 0.0740(11) Uani 1 1 d . U . . .
H8A H 0.951096 0.535515 0.791506 0.089 Uiso 1 1 calc R U . . .
H8B H 0.784193 0.615076 0.786375 0.089 Uiso 1 1 calc R U . . .
C11 C 0.8620(5) 0.2903(4) 0.6511(4) 0.0779(12) Uani 1 1 d . . . . .
H11A H 0.962209 0.341339 0.670127 0.117 Uiso 1 1 calc R U . . .
H11B H 0.846948 0.268322 0.584738 0.117 Uiso 1 1 calc R U . . .
H11C H 0.873552 0.213887 0.688856 0.117 Uiso 1 1 calc R U . . .

loop_
_atom_site_aniso_label
_atom_site_aniso_U_11
_atom_site_aniso_U_22
_atom_site_aniso_U_33
_atom_site_aniso_U_23
_atom_site_aniso_U_13
_atom_site_aniso_U_12
Br1 0.0561(3) 0.0819(3) 0.0482(2) -0.01313(16) 0.00846(16) 0.01969(17)
C6 0.0451(16) 0.0481(17) 0.0462(16) -0.0036(13) 0.0104(13) -0.0075(13)
N1 0.0425(13) 0.0435(13) 0.0379(12) 0.0019(10) 0.0065(10) 0.0048(10)
C7 0.0450(17) 0.057(2) 0.0535(19) 0.0081(15) 0.0025(14) -0.0059(14)
C5 0.0561(18) 0.0564(18) 0.0500(17) 0.0008(15) 0.0185(14) 0.0020(15)
C1 0.094(3) 0.065(2) 0.096(3) -0.003(2) 0.062(3) -0.002(2)
C4 0.073(2) 0.063(2) 0.0526(19) 0.0089(17) 0.0165(17) -0.0092(18)
C3 0.075(3) 0.0459(19) 0.085(3) 0.0051(18) 0.009(2) -0.0050(18)
C2 0.096(3) 0.068(2) 0.112(3) -0.009(2) 0.044(3) 0.014(2)
C10 0.0539(18) 0.0456(16) 0.0465(16) 0.0105(13) 0.0089(13) 0.0083(14)
C9 0.085(3) 0.070(2) 0.0422(18) 0.0081(16) 0.0043(17) -0.008(2)
C12 0.068(2) 0.052(2) 0.068(2) 0.0054(17) 0.0083(18) -0.0023(17)
C8 0.085(2) 0.073(2) 0.0562(18) 0.0041(16) -0.0002(16) -0.0145(18)
C11 0.065(2) 0.062(2) 0.106(3) 0.017(2) 0.019(2) 0.022(2)

loop_
_atom_type_symbol
_atom_type_description
_atom_type_scat_dispersion_real
_atom_type_scat_dispersion_imag
_atom_type_scat_source
C C 0.0181 0.0091 'International Tables Vol C Tables 4.2.6.8 and 6.1.1.4'
H H 0.0000 0.0000 'International Tables Vol C Tables 4.2.6.8 and 6.1.1.4'
Br Br -0.6763 1.2805 'International Tables Vol C Tables 4.2.6.8 and 6.1.1.4'
N N 0.0311 0.0180 'International Tables Vol C Tables 4.2.6.8 and 6.1.1.4'

loop_
_exptl_crystal_face_index_h
_exptl_crystal_face_index_k
_exptl_crystal_face_index_l
_exptl_crystal_face_perp_dist
-1 -1 -1 0.0958
-2 1 2 0.1097
1 1 1 0.1107
-1 1 2 0.1097
1 -1 -2 0.1004
0 0 1 0.0656
0 0 -1 0.1481
0 -2 1 0.0760
0 2 -1 0.0854
2 1 -2 0.1076
-5 -2 2 0.0760
0 -7 -3 0.0815
4 -5 -4 0.0865
0 5 6 0.0996
0 -5 -6 0.0824
-5 -2 0 0.0820
2 0 8 0.0627
-2 0 -8 0.1340
-3 -2 7 0.0718
1 -5 6 0.0616
2 -5 5 0.0702
-1 -4 7 0.0580
-5 -2 4 0.0662
-3 -3 -6 0.0992
1 2 8 0.0724

loop_
_geom_angle_atom_site_label_1
_geom_angle_atom_site_label_2
_geom_angle_atom_site_label_3
_geom_angle
_geom_angle_site_symmetry_1
_geom_angle_site_symmetry_3
_geom_angle_publ_flag
C5 C6 C7 117.7(3) . . ?
C1 C6 C7 124.6(3) . . ?
C1 C6 C5 117.7(3) . . ?
H1A N1 H1B 108.7 . . ?
C7 N1 H1A 110.5 . . ?
C7 N1 H1B 110.5 . . ?
C7 N1 C10 106.0(2) . . ?
C10 N1 H1A 110.5 . . ?
C10 N1 H1B 110.5 . . ?
C6 C7 H7 107.7 . . ?
C6 C7 C8 119.2(3) . . ?
N1 C7 C6 111.9(3) . . ?
N1 C7 H7 107.7 . . ?
N1 C7 C8 102.2(3) . . ?
C8 C7 H7 107.7 . . ?
C6 C5 H5 119.7 . . ?
C6 C5 C4 120.7(3) . . ?
C4 C5 H5 119.7 . . ?
C6 C1 H1 119.4 . . ?
C2 C1 C6 121.1(4) . . ?
C2 C1 H1 119.4 . . ?
C5 C4 H4 119.8 . . ?
C3 C4 C5 120.4(4) . . ?
C3 C4 H4 119.8 . . ?
C4 C3 H3 120.4 . . ?
C2 C3 C4 119.1(4) . . ?
C2 C3 H3 120.4 . . ?
C1 C2 H2 119.5 . . ?
C3 C2 C1 121.0(4) . . ?
C3 C2 H2 119.5 . . ?
N1 C10 C9 99.7(3) . . ?
C12 C10 N1 109.3(3) . . ?
C12 C10 C9 114.9(3) . . ?
C12 C10 C11 110.1(3) . . ?
C11 C10 N1 109.3(3) . . ?
C11 C10 C9 113.0(3) . . ?
C10 C9 H9A 110.5 . . ?
C10 C9 H9B 110.5 . . ?
H9A C9 H9B 108.7 . . ?
C8 C9 C10 106.2(3) . . ?
C8 C9 H9A 110.5 . . ?
C8 C9 H9B 110.5 . . ?
C10 C12 H12A 109.5 . . ?
C10 C12 H12B 109.5 . . ?
C10 C12 H12C 109.5 . . ?
H12A C12 H12B 109.5 . . ?
H12A C12 H12C 109.5 . . ?
H12B C12 H12C 109.5 . . ?
C7 C8 H8A 110.2 . . ?
C7 C8 H8B 110.2 . . ?
C9 C8 C7 107.3(3) . . ?
C9 C8 H8A 110.2 . . ?
C9 C8 H8B 110.2 . . ?
H8A C8 H8B 108.5 . . ?
C10 C11 H11A 109.5 . . ?
C10 C11 H11B 109.5 . . ?
C10 C11 H11C 109.5 . . ?
H11A C11 H11B 109.5 . . ?
H11A C11 H11C 109.5 . . ?
H11B C11 H11C 109.5 . . ?

loop_
_geom_bond_atom_site_label_1
_geom_bond_atom_site_label_2
_geom_bond_distance
_geom_bond_site_symmetry_2
_geom_bond_publ_flag
C6 C7 1.514(5) . ?
C6 C5 1.375(4) . ?
C6 C1 1.373(5) . ?
N1 H1A 0.9000 . ?
N1 H1B 0.9000 . ?
N1 C7 1.504(4) . ?
N1 C10 1.520(4) . ?
C7 H7 0.9900 . ?
C7 C8 1.533(5) . ?
C5 H5 0.9400 . ?
C5 C4 1.385(5) . ?
C1 H1 0.9400 . ?
C1 C2 1.368(6) . ?
C4 H4 0.9400 . ?
C4 C3 1.358(6) . ?
C3 H3 0.9400 . ?
C3 C2 1.356(7) . ?
C2 H2 0.9400 . ?
C10 C9 1.522(5) . ?
C10 C12 1.515(5) . ?
C10 C11 1.520(5) . ?
C9 H9A 0.9800 . ?
C9 H9B 0.9800 . ?
C9 C8 1.509(6) . ?
C12 H12A 0.9700 . ?
C12 H12B 0.9700 . ?
C12 H12C 0.9700 . ?
C8 H8A 0.9800 . ?
C8 H8B 0.9800 . ?
C11 H11A 0.9700 . ?
C11 H11B 0.9700 . ?
C11 H11C 0.9700 . ?

loop_
_geom_torsion_atom_site_label_1
_geom_torsion_atom_site_label_2
_geom_torsion_atom_site_label_3
_geom_torsion_atom_site_label_4
_geom_torsion
_geom_torsion_site_symmetry_1
_geom_torsion_site_symmetry_2
_geom_torsion_site_symmetry_3
_geom_torsion_site_symmetry_4
_geom_torsion_publ_flag
C6 C7 C8 C9 136.9(4) . . . . ?
C6 C5 C4 C3 -0.1(6) . . . . ?
C6 C1 C2 C3 0.8(9) . . . . ?
N1 C7 C8 C9 13.1(4) . . . . ?
N1 C10 C9 C8 -34.3(4) . . . . ?
C7 C6 C5 C4 -179.1(3) . . . . ?
C7 C6 C1 C2 178.7(4) . . . . ?
C7 N1 C10 C9 43.8(3) . . . . ?
C7 N1 C10 C12 164.6(3) . . . . ?
C7 N1 C10 C11 -74.9(4) . . . . ?
C5 C6 C7 N1 -97.2(4) . . . . ?
C5 C6 C7 C8 143.8(3) . . . . ?
C5 C6 C1 C2 -1.3(7) . . . . ?
C5 C4 C3 C2 -0.5(7) . . . . ?
C1 C6 C7 N1 82.8(5) . . . . ?
C1 C6 C7 C8 -36.2(5) . . . . ?
C1 C6 C5 C4 0.9(5) . . . . ?
C4 C3 C2 C1 0.1(8) . . . . ?
C10 N1 C7 C6 -164.3(3) . . . . ?
C10 N1 C7 C8 -35.7(3) . . . . ?
C10 C9 C8 C7 13.7(5) . . . . ?
C12 C10 C9 C8 -151.0(3) . . . . ?
C11 C10 C9 C8 81.6(4) . . . . ?

loop_
_exptl_oxdiff_crystal_face_indexfrac_h
_exptl_oxdiff_crystal_face_indexfrac_k
_exptl_oxdiff_crystal_face_indexfrac_l
_exptl_oxdiff_crystal_face_x
_exptl_oxdiff_crystal_face_y
_exptl_oxdiff_crystal_face_z
-0.9999 -1.0028 -0.9981 0.2384 -0.0733 -0.1317
-2.0002 1.0018 1.9988 -0.0922 0.0384 -0.4143
0.9999 1.0028 0.9981 -0.2384 0.0733 0.1317
-1.0000 1.0026 1.9986 -0.1726 0.0333 -0.2386
1.0000 -1.0026 -1.9986 0.1726 -0.0333 0.2386
0.0004 0.0013 1.0002 -0.0950 -0.0502 -0.0189
-0.0004 -0.0013 -1.0002 0.0950 0.0502 0.0189
0.0017 -2.0001 1.0041 0.0311 -0.3073 0.0313
-0.0017 2.0001 -1.0041 -0.0311 0.3073 -0.0313
1.9989 0.9996 -2.0026 -0.0338 0.2187 0.3641
-5.0503 -2.0800 2.0931 0.3387 -0.3461 -0.8749
0.0521 -6.5804 -2.7103 0.6689 -0.7085 0.2249
3.6452 -4.6029 -3.9968 0.3772 -0.4086 0.8311
0.3243 5.2350 5.8020 -0.9073 0.3782 -0.1837
0.1295 -5.2390 -5.9925 0.8892 -0.3715 0.2671
-4.9258 -1.9797 -0.2254 0.5423 -0.2171 -0.8116
2.1361 -0.2135 7.5698 -0.8761 -0.4197 0.2372
-1.9941 0.1769 -7.7296 0.8822 0.4223 -0.2084
-3.4733 -2.3686 7.4964 -0.2822 -0.6634 -0.6930
0.8853 -4.6089 6.3018 -0.3775 -0.9136 0.1513
2.3988 -4.5523 4.5722 -0.3386 -0.8271 0.4486
-0.6993 -4.2226 7.4106 -0.3798 -0.9115 -0.1577
-4.7684 -2.2905 4.4126 0.1094 -0.4914 -0.8641
-2.8175 -2.9300 -5.6327 0.9459 -0.0778 -0.3151
0.6359 2.2816 8.3372 -0.9861 -0.1302 -0.1032
